data_4500875
loop_
_publ_author_name
'Wang, Guojian'
'Huang, Yisheng'
'Zhang, Lizhen'
'Guo, Shengping'
'Xu, Gang'
'Lin, Zhoubin'
'Wang, Guofu'

_publ_section_title
;
 Growth, Structure, and Optical Properties of the
 Cr3+:K0.6(Mg0.3Sc0.7)2(MoO4)3Crystal
;
_journal_issue 9
_journal_name_full 'Crystal Growth &amp; Design'
_journal_page_first 3895
_journal_paper_doi 10.1021/cg200438p
_journal_volume 11
_journal_year 2011
_chemical_formula_sum 'K0.6 Mg0.6 Mo3 O12 Sc1.4'
_chemical_formula_weight 580.81
_chemical_name_common K0.6Mg0.6Mo3O12Sc1.4
_chemical_name_systematic
; 
 ? 
;
_space_group_IT_number 167
_symmetry_space_group_name_Hall '-R 3 2"c'
_symmetry_space_group_name_H-M 'R -3 c :H'
_atom_sites_solution_primary direct
_atom_sites_solution_secondary difmap
_audit_creation_method SHELXL-97
_cell_angle_alpha 90.00
_cell_angle_beta 90.00
_cell_angle_gamma 120.00
_cell_formula_units_Z 6
_cell_length_a 9.4300(8)
_cell_length_b 9.4300(8)
_cell_length_c 24.337(4)
_cell_measurement_reflns_used 1691
_cell_measurement_temperature 293(2)
_cell_measurement_theta_max 27.4797
_cell_measurement_theta_min 3.0038
_cell_volume 1874.2(4)
_computing_cell_refinement 'CrystalClear (Rigaku/MSC Inc., 2005)'
_computing_data_collection 'CrystalClear (Rigaku/MSC Inc., 2005)'
_computing_data_reduction 'CrystalClear (Rigaku/MSC Inc., 2005)'
_computing_molecular_graphics 'DIAMOND (Brandenburg, 1999)'
_computing_publication_material 'Siemens SHELXTL^TM^ 5'
_computing_structure_refinement 'SHELXL-97 (Sheldrick, 1997)'
_computing_structure_solution 'SHELXS-97 (Sheldrick, 1990)'
_diffrn_ambient_temperature 293(2)
_diffrn_detector_area_resol_mean 14.6306
_diffrn_measured_fraction_theta_full 0.981
_diffrn_measured_fraction_theta_max 0.981
_diffrn_measurement_device_type 'Rigaku Mercury CCD '
_diffrn_measurement_method '\w '
_diffrn_radiation_monochromator graphite
_diffrn_radiation_source 'fine-focus sealed tube'
_diffrn_radiation_type MoK\a
_diffrn_radiation_wavelength 0.71073
_diffrn_reflns_av_R_equivalents 0.0288
_diffrn_reflns_av_sigmaI/netI 0.0157
_diffrn_reflns_limit_h_max 12
_diffrn_reflns_limit_h_min -12
_diffrn_reflns_limit_k_max 10
_diffrn_reflns_limit_k_min -12
_diffrn_reflns_limit_l_max 31
_diffrn_reflns_limit_l_min -31
_diffrn_reflns_number 4208
_diffrn_reflns_theta_full 27.48
_diffrn_reflns_theta_max 27.48
_diffrn_reflns_theta_min 3.00
_exptl_absorpt_coefficient_mu 3.939
_exptl_absorpt_correction_T_max 0.3845
_exptl_absorpt_correction_T_min 0.3018
_exptl_absorpt_correction_type multi-scan
_exptl_crystal_colour White
_exptl_crystal_density_diffrn 3.088
_exptl_crystal_density_method 'not measured'
_exptl_crystal_description Prism
_exptl_crystal_F_000 1620
_exptl_crystal_size_max 0.40
_exptl_crystal_size_mid 0.40
_exptl_crystal_size_min 0.30
_refine_diff_density_max 0.696
_refine_diff_density_min -0.364
_refine_diff_density_rms 0.118
_refine_ls_extinction_coef 0.0032(3)
_refine_ls_extinction_expression Fc^*^=kFc[1+0.001xFc^2^\l^3^/sin(2\q)]^-1/4^
_refine_ls_extinction_method SHELXL
_refine_ls_goodness_of_fit_ref 1.027
_refine_ls_matrix_type full
_refine_ls_number_parameters 30
_refine_ls_number_reflns 477
_refine_ls_number_restraints 0
_refine_ls_restrained_S_all 1.027
_refine_ls_R_factor_all 0.0156
_refine_ls_R_factor_gt 0.0150
_refine_ls_shift/su_max 0.000
_refine_ls_shift/su_mean 0.000
_refine_ls_structure_factor_coef Fsqd
_refine_ls_weighting_details 'calc w=1/[\s^2^(Fo^2^)+(0.0485P)^2^+2.9109P] where P=(Fo^2^+2Fc^2^)/3'
_refine_ls_weighting_scheme calc
_refine_ls_wR_factor_gt 0.0604
_refine_ls_wR_factor_ref 0.0610
_reflns_number_gt 469
_reflns_number_total 477
_reflns_threshold_expression >2sigma(I)
_cod_data_source_file cg200438p_si_001.cif
_cod_data_source_block a
_cod_depositor_comments
;
The following automatic conversions were performed:

'_exptl_absorpt_correction_type' value 'Multi-scan' changed to
'multi-scan' according to
/home/saulius/struct/CIF-dictionaries/cif_core.dic dictionary named
'cif_core.dic' version 2.4.1 from 2010-06-29.

Automatic conversion script
Id: cif_fix_values 1715 2011-07-08 13:25:40Z adriana 
;
_cod_original_sg_symbol_H-M 'R -3 c'
_cod_original_formula_sum 'K0.60 Mg0.60 Mo3 O12 Sc1.40'
_cod_database_code 4500875

loop_
_symmetry_equiv_pos_as_xyz
'x, y, z'
'-y, x-y, z'
'-x+y, -x, z'
'y, x, -z+1/2'
'x-y, -y, -z+1/2'
'-x, -x+y, -z+1/2'
'x+2/3, y+1/3, z+1/3'
'-y+2/3, x-y+1/3, z+1/3'
'-x+y+2/3, -x+1/3, z+1/3'
'y+2/3, x+1/3, -z+5/6'
'x-y+2/3, -y+1/3, -z+5/6'
'-x+2/3, -x+y+1/3, -z+5/6'
'x+1/3, y+2/3, z+2/3'
'-y+1/3, x-y+2/3, z+2/3'
'-x+y+1/3, -x+2/3, z+2/3'
'y+1/3, x+2/3, -z+7/6'
'x-y+1/3, -y+2/3, -z+7/6'
'-x+1/3, -x+y+2/3, -z+7/6'
'-x, -y, -z'
'y, -x+y, -z'
'x-y, x, -z'
'-y, -x, z-1/2'
'-x+y, y, z-1/2'
'x, x-y, z-1/2'
'-x+2/3, -y+1/3, -z+1/3'
'y+2/3, -x+y+1/3, -z+1/3'
'x-y+2/3, x+1/3, -z+1/3'
'-y+2/3, -x+1/3, z-1/6'
'-x+y+2/3, y+1/3, z-1/6'
'x+2/3, x-y+1/3, z-1/6'
'-x+1/3, -y+2/3, -z+2/3'
'y+1/3, -x+y+2/3, -z+2/3'
'x-y+1/3, x+2/3, -z+2/3'
'-y+1/3, -x+2/3, z+1/6'
'-x+y+1/3, y+2/3, z+1/6'
'x+1/3, x-y+2/3, z+1/6'

loop_
_atom_site_label
_atom_site_type_symbol
_atom_site_fract_x
_atom_site_fract_y
_atom_site_fract_z
_atom_site_U_iso_or_equiv
_atom_site_adp_type
_atom_site_occupancy
_atom_site_symmetry_multiplicity
_atom_site_calc_flag
_atom_site_refinement_flags
Mo1 Mo 0.38405(3) 0.3333 0.0833 0.0094(2) Uani 1 2 d S
Mg1 Mg 0.3333 0.6667 0.02398(3) 0.0093(2) Uani 0.30 3 d SP
Sc1 Sc 0.3333 0.6667 0.02398(3) 0.0093(2) Uani 0.70 3 d SP
K1 K 0.3333 0.6667 0.1667 0.0353(7) Uani 0.60 6 d SP
O2 O 0.3627(3) 0.5065(3) 0.07413(9) 0.0227(4) Uani 1 1 d .
O1 O 0.4734(3) 0.3015(3) 0.02551(9) 0.0291(5) Uani 1 1 d .

loop_
_atom_site_aniso_label
_atom_site_aniso_U_11
_atom_site_aniso_U_22
_atom_site_aniso_U_33
_atom_site_aniso_U_23
_atom_site_aniso_U_13
_atom_site_aniso_U_12
Mo1 0.0082(2) 0.0106(2) 0.0102(3) 0.00291(9) 0.00145(4) 0.00531(12)
Mg1 0.0090(3) 0.0090(3) 0.0100(4) 0.000 0.000 0.00449(16)
Sc1 0.0090(3) 0.0090(3) 0.0100(4) 0.000 0.000 0.00449(16)
K1 0.0476(11) 0.0476(11) 0.0106(10) 0.000 0.000 0.0238(5)
O2 0.0317(11) 0.0184(9) 0.0240(10) 0.0049(8) -0.0030(8) 0.0169(9)
O1 0.0258(11) 0.0365(12) 0.0257(11) 0.0013(9) 0.0142(9) 0.0161(10)

loop_
_atom_type_symbol
_atom_type_description
_atom_type_scat_dispersion_real
_atom_type_scat_dispersion_imag
_atom_type_scat_source
O O 0.0106 0.0060 'International Tables Vol C Tables 4.2.6.8 and 6.1.1.4'
Mg Mg 0.0486 0.0363 'International Tables Vol C Tables 4.2.6.8 and 6.1.1.4'
K K 0.2009 0.2494 'International Tables Vol C Tables 4.2.6.8 and 6.1.1.4'
Sc Sc 0.2519 0.3716 'International Tables Vol C Tables 4.2.6.8 and 6.1.1.4'
Mo Mo -1.6832 0.6857 'International Tables Vol C Tables 4.2.6.8 and 6.1.1.4'

loop_
_geom_angle_atom_site_label_1
_geom_angle_atom_site_label_2
_geom_angle_atom_site_label_3
_geom_angle
_geom_angle_site_symmetry_1
_geom_angle_site_symmetry_3
O1 Mo1 O1 110.49(18) 17_554 .
O1 Mo1 O2 110.32(11) 17_554 17_554
O1 Mo1 O2 108.25(11) . 17_554
O1 Mo1 O2 108.25(11) 17_554 .
O1 Mo1 O2 110.32(11) . .
O2 Mo1 O2 109.20(15) 17_554 .
O1 Mo1 K1 77.24(9) 17_554 .
O1 Mo1 K1 144.12(8) . .
O2 Mo1 K1 100.84(7) 17_554 .
O2 Mo1 K1 38.11(7) . .
O1 Mo1 K1 144.12(8) 17_554 16_444
O1 Mo1 K1 77.24(9) . 16_444
O2 Mo1 K1 38.11(7) 17_554 16_444
O2 Mo1 K1 100.84(7) . 16_444
K1 Mo1 K1 117.748(7) . 16_444
O2 Mg1 O2 88.64(9) 2_665 3_565
O2 Mg1 O2 88.64(9) 2_665 .
O2 Mg1 O2 88.64(9) 3_565 .
O2 Mg1 O1 91.11(10) 2_665 20_565
O2 Mg1 O1 90.49(9) 3_565 20_565
O2 Mg1 O1 179.11(10) . 20_565
O2 Mg1 O1 179.11(10) 2_665 21
O2 Mg1 O1 91.11(10) 3_565 21
O2 Mg1 O1 90.49(9) . 21
O1 Mg1 O1 89.75(10) 20_565 21
O2 Mg1 O1 90.49(9) 2_665 19_665
O2 Mg1 O1 179.11(10) 3_565 19_665
O2 Mg1 O1 91.11(10) . 19_665
O1 Mg1 O1 89.75(10) 20_565 19_665
O1 Mg1 O1 89.75(10) 21 19_665
O2 Mg1 K1 53.78(7) 2_665 .
O2 Mg1 K1 53.78(7) 3_565 .
O2 Mg1 K1 53.78(7) . .
O1 Mg1 K1 125.44(7) 20_565 .
O1 Mg1 K1 125.44(7) 21 .
O1 Mg1 K1 125.44(7) 19_665 .
O2 K1 O2 62.02(7) 3_565 2_665
O2 K1 O2 62.02(7) 3_565 .
O2 K1 O2 62.02(7) 2_665 .
O2 K1 O2 180.0 3_565 27
O2 K1 O2 117.98(7) 2_665 27
O2 K1 O2 117.98(7) . 27
O2 K1 O2 117.98(7) 3_565 26_455
O2 K1 O2 180.0 2_665 26_455
O2 K1 O2 117.98(7) . 26_455
O2 K1 O2 62.02(7) 27 26_455
O2 K1 O2 117.98(7) 3_565 25_565
O2 K1 O2 117.98(7) 2_665 25_565
O2 K1 O2 180.00(11) . 25_565
O2 K1 O2 62.02(7) 27 25_565
O2 K1 O2 62.02(7) 26_455 25_565
O2 K1 Mg1 36.50(4) 3_565 .
O2 K1 Mg1 36.50(4) 2_665 .
O2 K1 Mg1 36.50(4) . .
O2 K1 Mg1 143.50(4) 27 .
O2 K1 Mg1 143.50(4) 26_455 .
O2 K1 Mg1 143.50(4) 25_565 .
O2 K1 Sc1 143.50(4) 3_565 25_565
O2 K1 Sc1 143.50(4) 2_665 25_565
O2 K1 Sc1 143.50(4) . 25_565
O2 K1 Sc1 36.50(4) 27 25_565
O2 K1 Sc1 36.50(4) 26_455 25_565
O2 K1 Sc1 36.50(4) 25_565 25_565
Mg1 K1 Sc1 180.0 . 25_565
O2 K1 Mg1 143.50(4) 3_565 25_565
O2 K1 Mg1 143.50(4) 2_665 25_565
O2 K1 Mg1 143.50(4) . 25_565
O2 K1 Mg1 36.50(4) 27 25_565
O2 K1 Mg1 36.50(4) 26_455 25_565
O2 K1 Mg1 36.50(4) 25_565 25_565
Mg1 K1 Mg1 180.0 . 25_565
Sc1 K1 Mg1 0.0 25_565 25_565
O2 K1 Mo1 22.76(4) 3_565 3_565
O2 K1 Mo1 80.47(5) 2_665 3_565
O2 K1 Mo1 81.63(5) . 3_565
O2 K1 Mo1 157.24(4) 27 3_565
O2 K1 Mo1 99.53(5) 26_455 3_565
O2 K1 Mo1 98.37(5) 25_565 3_565
Mg1 K1 Mo1 59.241(5) . 3_565
Sc1 K1 Mo1 120.79(1) 25_565 3_565
Mg1 K1 Mo1 120.79(1) 25_565 3_565
O2 K1 Mo1 157.24(4) 3_565 27
O2 K1 Mo1 99.53(5) 2_665 27
O2 K1 Mo1 98.37(5) . 27
O2 K1 Mo1 22.76(4) 27 27
O2 K1 Mo1 80.47(5) 26_455 27
O2 K1 Mo1 81.63(5) 25_565 27
Mg1 K1 Mo1 120.760(5) . 27
Sc1 K1 Mo1 59.241(5) 25_565 27
Mg1 K1 Mo1 59.241(5) 25_565 27
Mo1 K1 Mo1 180.0 3_565 27
Mo1 O2 Mg1 151.02(13) . .
Mo1 O2 K1 119.14(9) . .
Mg1 O2 K1 89.71(8) . .
Mo1 O1 Sc1 155.34(15) . 19_665
Mo1 O1 Mg1 155.34(15) . 19_665
Sc1 O1 Mg1 0.00(4) 19_665 19_665

loop_
_geom_bond_atom_site_label_1
_geom_bond_atom_site_label_2
_geom_bond_distance
_geom_bond_site_symmetry_2
Mo1 O1 1.742(2) 17_554
Mo1 O1 1.742(2) .
Mo1 O2 1.756(2) 17_554
Mo1 O2 1.756(2) .
Mo1 K1 3.9656(3) .
Mo1 K1 3.9656(3) 16_444
Mg1 O2 2.066(2) 2_665
Mg1 O2 2.066(2) 3_565
Mg1 O2 2.066(2) .
Mg1 O1 2.077(2) 20_565
Mg1 O1 2.077(2) 21
Mg1 O1 2.077(2) 19_665
Mg1 K1 3.4727(10) .
K1 O2 2.802(2) 3_565
K1 O2 2.802(2) 2_665
K1 O2 2.802(2) .
K1 O2 2.802(2) 27
K1 O2 2.802(2) 26_455
K1 O2 2.802(2) 25_565
K1 Sc1 3.4728(10) 25_565
K1 Mg1 3.4728(10) 25_565
K1 Mo1 3.9656(3) 3_565
K1 Mo1 3.9656(3) 27
O1 Sc1 2.077(2) 19_665
O1 Mg1 2.077(2) 19_665
